data_4305648
loop_
_publ_author_name
'Partha Mahata'
'Manikanda Prabu'
'Srinivasan Natarajan'

_publ_section_title
;
Role of Temperature and Time in the Formation of Infinite -M-O-M-
Linkages and Isolated Clusters in MOFs: A Few Illustrative Examples
;
_journal_name_full 'Inorganic Chemistry'
_journal_page_first 8451
_journal_page_last 8463
_journal_paper_doi 10.1021/ic800621q
_journal_volume 47
_journal_year 2008
_chemical_formula_sum 'C28 H22 K0 Mn N0 O12'
_chemical_formula_weight 605.40
_chemical_name_common 'Manganese Carboxylate'
_space_group_IT_number 1
_symmetry_cell_setting triclinic
_symmetry_space_group_name_Hall 'P 1'
_symmetry_space_group_name_H-M 'P 1'
_atom_sites_solution_hydrogens geom
_atom_sites_solution_primary direct
_atom_sites_solution_secondary difmap
_cell_angle_alpha 88.593(3)
_cell_angle_beta 88.101(3)
_cell_angle_gamma 84.484(4)
_cell_formula_units_Z 1
_cell_length_a 5.0218(11)
_cell_length_b 5.0344(11)
_cell_length_c 25.438(5)
_cell_measurement_reflns_used 5144
_cell_measurement_temperature 293(2)
_cell_measurement_theta_max 28.02
_cell_measurement_theta_min 2.40
_cell_volume 639.6(2)
_computing_cell_refinement 'SAINT (bruker, 2000)'
_computing_data_collection 'SMART (Bruker, 2000)'
_computing_data_reduction SAINT
_computing_molecular_graphics 'Ortep-3 for Windows (Farrugia, 1999) and CAMERON (Watkin et al., 1993)'
_computing_publication_material 'PLATON (Spek, 2003)'
_computing_structure_refinement 'SHELXL-97 (Sheldrick, 1997)'
_computing_structure_solution 'SIR92 (Altomare et al., 1993)'
_diffrn_ambient_temperature 293(2)
_diffrn_measured_fraction_theta_full 0.883
_diffrn_measured_fraction_theta_max 0.883
_diffrn_measurement_device_type 'Bruker SMART CCD area detector'
_diffrn_measurement_method '\f and \w scans'
_diffrn_radiation_monochromator graphite
_diffrn_radiation_source 'fine-focus sealed tube'
_diffrn_radiation_type MoK\a
_diffrn_radiation_wavelength 0.71073
_diffrn_reflns_av_R_equivalents 0.0147
_diffrn_reflns_av_sigmaI/netI 0.0379
_diffrn_reflns_limit_h_max 6
_diffrn_reflns_limit_h_min -6
_diffrn_reflns_limit_k_max 6
_diffrn_reflns_limit_k_min -6
_diffrn_reflns_limit_l_max 33
_diffrn_reflns_limit_l_min -32
_diffrn_reflns_number 6641
_diffrn_reflns_theta_full 28.02
_diffrn_reflns_theta_max 28.02
_diffrn_reflns_theta_min 2.40
_exptl_absorpt_coefficient_mu 0.586
_exptl_absorpt_correction_T_max 0.9546
_exptl_absorpt_correction_T_min 0.9330
_exptl_absorpt_correction_type multi-scan
_exptl_absorpt_process_details '(SADABS; Sheldrick, 1996)'
_exptl_crystal_colour White
_exptl_crystal_density_diffrn 1.572
_exptl_crystal_density_method 'not measured'
_exptl_crystal_description Rectangular
_exptl_crystal_F_000 311
_exptl_crystal_size_max 0.12
_exptl_crystal_size_mid 0.10
_exptl_crystal_size_min 0.08
_refine_diff_density_max 0.937
_refine_diff_density_min -0.519
_refine_diff_density_rms 0.107
_refine_ls_abs_structure_details 'Flack H D (1983), Acta Cryst. A39, 876-881'
_refine_ls_abs_structure_Flack 0.25(3)
_refine_ls_extinction_method none
_refine_ls_goodness_of_fit_ref 1.042
_refine_ls_hydrogen_treatment mixed
_refine_ls_matrix_type full
_refine_ls_number_parameters 381
_refine_ls_number_reflns 5144
_refine_ls_number_restraints 7
_refine_ls_restrained_S_all 1.041
_refine_ls_R_factor_all 0.0666
_refine_ls_R_factor_gt 0.0635
_refine_ls_shift/su_max 0.000
_refine_ls_shift/su_mean 0.000
_refine_ls_structure_factor_coef Fsqd
_refine_ls_weighting_details 'calc w=1/[\s^2^(Fo^2^)+(0.1183P)^2^+0.6211P] where P=(Fo^2^+2Fc^2^)/3'
_refine_ls_weighting_scheme calc
_refine_ls_wR_factor_gt 0.1635
_refine_ls_wR_factor_ref 0.1683
_reflns_number_gt 4912
_reflns_number_total 5144
_reflns_threshold_expression >2sigma(I)
_cod_data_source_file ic800621q-file001_2.cif
_cod_data_source_block Compound(4)
_cod_depositor_comments
;
The following automatic conversions were performed:
'_symmetry_cell_setting' value 'Triclinic' changed to 'triclinic'
according to '/home/saulius/struct/CIF-dictionaries/cif_core.dic'
dictionary named 'cif_core.dic' version 2.4.1 from 2010-06-29.

Automatic conversion script
Id: cif_fix_enum 1527 2010-12-29 10:47:43Z saulius 
;
_cod_database_code 4305648

loop_
_symmetry_equiv_pos_as_xyz
'x, y, z'

loop_
_atom_site_label
_atom_site_type_symbol
_atom_site_fract_x
_atom_site_fract_y
_atom_site_fract_z
_atom_site_U_iso_or_equiv
_atom_site_adp_type
_atom_site_occupancy
_atom_site_symmetry_multiplicity
_atom_site_calc_flag
_atom_site_refinement_flags
_atom_site_disorder_assembly
_atom_site_disorder_group
Mn1 Mn 0.93652(11) 0.46518(11) 0.00031(4) 0.01624(16) Uani 1 1 d . . .
O1 O 1.2198(7) 0.2019(7) 0.03822(14) 0.0294(7) Uani 1 1 d D . .
O2 O 0.9809(7) 0.7365(7) -0.06217(14) 0.0349(8) Uani 1 1 d . . .
O3 O 1.2071(7) 0.1759(7) -0.03731(14) 0.0300(7) Uani 1 1 d D . .
O4 O 0.6535(7) 0.4287(7) 0.06313(14) 0.0336(7) Uani 1 1 d . . .
O5 O 0.7744(7) 0.1352(7) -0.03512(14) 0.0293(7) Uani 1 1 d . . .
O6 O 1.2596(7) 0.6367(8) 0.03612(14) 0.0306(7) Uani 1 1 d . . .
O7 O 0.3219(15) 0.5518(12) -0.4351(2) 0.0544(15) Uani 1 1 d . . .
H30 H 0.2902 0.4692 -0.4612 0.082 Uiso 1 1 calc R . .
O8 O 0.6522(13) 0.7007(14) -0.4876(2) 0.0531(14) Uani 1 1 d . . .
O9 O 0.0216(12) 0.6004(12) 0.28300(19) 0.0475(14) Uani 1 1 d . . .
O10 O 0.2020(17) 1.2411(16) 0.4887(3) 0.068(2) Uani 1 1 d . . .
H31 H 0.2606 1.3434 0.5090 0.101 Uiso 1 1 calc R . .
O11 O 0.8467(16) 1.3252(13) -0.2800(2) 0.0590(18) Uani 1 1 d . . .
O12 O 0.5471(12) 1.3615(15) 0.4397(2) 0.0574(17) Uani 1 1 d . . .
C11 C 0.6031(16) 0.8631(17) -0.4010(3) 0.0410(17) Uani 1 1 d . . .
C13 C 0.565(2) 0.9917(14) -0.3108(3) 0.048(2) Uani 1 1 d . . .
H13 H 0.4845 0.9789 -0.2775 0.058 Uiso 1 1 calc R . .
C8 C 0.7598(13) 1.1608(15) -0.3199(3) 0.0356(15) Uani 1 1 d . . .
C15 C 0.4185(9) 0.5380(9) 0.07164(18) 0.0271(9) Uani 1 1 d . . .
C16 C 0.3124(12) 0.5645(10) 0.1271(2) 0.0334(10) Uani 1 1 d . . .
C12 C 0.4863(17) 0.8366(16) -0.3520(3) 0.0430(17) Uani 1 1 d . . .
H12 H 0.3570 0.7180 -0.3460 0.052 Uiso 1 1 calc R . .
C20 C 0.3770(13) 0.4721(14) 0.2194(2) 0.0452(13) Uani 1 1 d . . .
H20 H 0.4735 0.3887 0.2468 0.054 Uiso 1 1 calc R . .
C9 C 0.8744(16) 1.1970(17) -0.3692(3) 0.0410(17) Uani 1 1 d . . .
H9 H 1.0015 1.3182 -0.3749 0.049 Uiso 1 1 calc R . .
C1 C 0.8781(9) 0.9706(9) -0.07070(19) 0.0278(9) Uani 1 1 d . . .
C21 C 0.4711(11) 0.4529(12) 0.1684(2) 0.0392(11) Uani 1 1 d . . .
H21 H 0.6397 0.3664 0.1610 0.047 Uiso 1 1 calc R . .
C2 C 0.8610(11) 1.0685(12) -0.1264(2) 0.0346(11) Uani 1 1 d . . .
C10 C 0.7948(14) 1.0464(14) -0.4108(3) 0.0376(15) Uani 1 1 d . . .
H10 H 0.8682 1.0677 -0.4445 0.045 Uiso 1 1 calc R . .
C14 C 0.5266(15) 0.7026(15) -0.4465(3) 0.0382(16) Uani 1 1 d . . .
C7 C 0.9812(12) 0.8966(11) -0.1667(2) 0.0379(11) Uani 1 1 d . . .
H7 H 1.0693 0.7316 -0.1577 0.045 Uiso 1 1 calc R . .
C6 C 0.9652(14) 0.9781(13) -0.2187(2) 0.0460(13) Uani 1 1 d . . .
H6 H 1.0464 0.8747 -0.2457 0.055 Uiso 1 1 calc R . .
C4 C 0.7120(13) 1.3986(12) -0.1918(2) 0.0444(13) Uani 1 1 d . . .
H4 H 0.6149 1.5653 -0.1937 0.053 Uiso 1 1 calc R . .
C22 C 0.1145(18) 0.7507(14) 0.3205(3) 0.0410(17) Uani 1 1 d . . .
C25 C 0.2741(15) 1.0591(14) 0.4031(3) 0.0340(15) Uani 1 1 d . . .
C27 C 0.3167(16) 0.929(2) 0.3126(3) 0.050(2) Uani 1 1 d . . .
H27 H 0.3971 0.9453 0.2794 0.060 Uiso 1 1 calc R . .
C26 C 0.3956(19) 1.0762(19) 0.3530(3) 0.050(2) Uani 1 1 d . . .
H26 H 0.5307 1.1884 0.3469 0.060 Uiso 1 1 calc R . .
C23 C -0.0036(19) 0.7313(17) 0.3700(3) 0.0471(18) Uani 1 1 d . . .
H23 H -0.1323 0.6125 0.3766 0.057 Uiso 1 1 calc R . .
C19 C 0.088(2) 0.647(3) 0.2308(3) 0.082(4) Uani 1 1 d . . .
C28 C 0.3487(18) 1.2337(16) 0.4445(3) 0.0442(18) Uani 1 1 d . . .
C24 C 0.0694(19) 0.8884(19) 0.4099(3) 0.051(2) Uani 1 1 d . . .
H24 H -0.0202 0.8810 0.4424 0.061 Uiso 1 1 calc R . .
C18 C -0.0335(13) 0.7269(14) 0.1920(3) 0.0475(14) Uani 1 1 d . . .
H18 H -0.1988 0.8274 0.1937 0.057 Uiso 1 1 calc R . .
C17 C 0.112(2) 0.646(2) 0.1402(2) 0.070(4) Uani 1 1 d . . .
H17 H -0.0011 0.6740 0.1120 0.084 Uiso 1 1 calc R . .
C5 C 0.795(3) 1.269(3) -0.2307(3) 0.091(5) Uani 1 1 d . . .
C3 C 0.786(3) 1.257(3) -0.1415(6) 0.090(4) Uiso 1 1 d . . .
H3 H 0.7568 1.3749 -0.1139 0.108 Uiso 1 1 calc R . .
H1A H 1.410(3) 0.18(4) 0.039(7) 0.15(6) Uiso 1 1 d D . .
H1B H 1.172(12) 0.026(12) 0.045(2) 0.021(13) Uiso 1 1 d . . .
H3A H 1.23(3) -0.012(4) -0.032(5) 0.10(4) Uiso 1 1 d D . .
H3B H 1.36(3) 0.12(5) -0.017(7) 0.19(8) Uiso 1 1 d D . .

loop_
_atom_site_aniso_label
_atom_site_aniso_U_11
_atom_site_aniso_U_22
_atom_site_aniso_U_33
_atom_site_aniso_U_23
_atom_site_aniso_U_13
_atom_site_aniso_U_12
Mn1 0.0156(2) 0.0160(2) 0.0169(2) -0.00054(16) 0.00047(15) -0.00025(16)
O1 0.0263(16) 0.0245(16) 0.0369(18) 0.0029(13) -0.0019(13) -0.0010(13)
O2 0.0388(19) 0.0360(18) 0.0286(17) 0.0019(14) 0.0021(14) 0.0012(15)
O3 0.0248(15) 0.0269(16) 0.0375(18) -0.0009(13) 0.0025(13) 0.0009(12)
O4 0.0337(18) 0.0385(18) 0.0269(16) 0.0011(14) 0.0033(13) 0.0039(14)
O5 0.0336(17) 0.0274(15) 0.0268(16) 0.0010(13) 0.0019(13) -0.0040(13)
O6 0.0249(16) 0.0361(18) 0.0306(17) 0.0043(14) 0.0009(13) -0.0035(14)
O7 0.080(4) 0.053(3) 0.032(3) -0.009(2) 0.010(3) -0.020(3)
O8 0.062(3) 0.072(4) 0.030(3) -0.015(3) 0.006(2) -0.032(3)
O9 0.066(4) 0.059(3) 0.019(2) 0.006(2) 0.001(2) -0.018(3)
O10 0.087(5) 0.071(4) 0.048(4) -0.029(3) 0.027(3) -0.024(4)
O11 0.094(5) 0.061(4) 0.028(3) -0.015(3) 0.004(3) -0.039(3)
O12 0.048(3) 0.084(4) 0.046(3) -0.016(3) 0.003(3) -0.033(3)
C11 0.041(4) 0.049(4) 0.029(3) -0.004(3) 0.002(3) 0.016(3)
C13 0.086(6) 0.030(3) 0.031(4) 0.001(3) 0.012(4) -0.024(3)
C8 0.029(3) 0.047(4) 0.032(3) -0.012(3) -0.005(2) -0.008(3)
C15 0.027(2) 0.028(2) 0.027(2) -0.0029(17) 0.0002(17) -0.0088(17)
C16 0.039(3) 0.032(2) 0.030(2) 0.0048(19) 0.002(2) -0.012(2)
C12 0.051(4) 0.037(3) 0.044(4) -0.012(3) -0.002(3) -0.013(3)
C20 0.043(3) 0.058(4) 0.036(3) 0.003(3) -0.006(2) -0.010(3)
C9 0.043(4) 0.056(4) 0.028(3) -0.004(3) 0.001(3) -0.026(3)
C1 0.028(2) 0.027(2) 0.028(2) -0.0004(17) 0.0006(17) -0.0049(17)
C21 0.032(2) 0.047(3) 0.038(3) 0.001(2) -0.007(2) 0.000(2)
C2 0.034(2) 0.041(3) 0.031(2) -0.005(2) 0.0065(19) -0.013(2)
C10 0.031(3) 0.037(3) 0.044(4) -0.005(3) 0.003(3) 0.001(3)
C14 0.035(3) 0.047(4) 0.032(3) -0.020(3) -0.004(3) 0.003(3)
C7 0.043(3) 0.031(2) 0.039(3) -0.004(2) -0.001(2) -0.005(2)
C6 0.056(4) 0.049(3) 0.033(3) -0.011(2) 0.008(2) -0.009(3)
C4 0.052(3) 0.038(3) 0.042(3) 0.007(2) -0.004(2) 0.003(2)
C22 0.070(5) 0.030(3) 0.021(3) 0.007(2) 0.010(3) 0.002(3)
C25 0.047(4) 0.035(3) 0.023(3) -0.001(2) 0.000(3) -0.018(3)
C27 0.042(4) 0.089(6) 0.019(3) -0.014(3) 0.009(3) -0.006(4)
C26 0.057(5) 0.062(5) 0.031(4) 0.001(3) 0.022(3) -0.016(4)
C23 0.063(5) 0.044(4) 0.034(4) 0.002(3) 0.006(3) -0.003(4)
C19 0.096(7) 0.151(11) 0.014(3) 0.007(4) 0.000(3) -0.091(8)
C28 0.061(5) 0.042(4) 0.028(3) 0.008(3) 0.009(3) -0.006(3)
C24 0.070(5) 0.074(6) 0.013(3) -0.003(3) 0.009(3) -0.028(4)
C18 0.045(3) 0.051(3) 0.045(3) -0.005(3) 0.018(3) -0.002(3)
C17 0.106(7) 0.116(7) 0.0046(19) 0.000(3) 0.004(3) -0.096(7)
C5 0.155(12) 0.112(8) 0.025(4) -0.009(4) -0.006(5) -0.107(9)

loop_
_atom_type_symbol
_atom_type_description
_atom_type_scat_dispersion_real
_atom_type_scat_dispersion_imag
_atom_type_scat_source
C C 0.0033 0.0016 'International Tables Vol C Tables 4.2.6.8 and 6.1.1.4'
H H 0.0000 0.0000 'International Tables Vol C Tables 4.2.6.8 and 6.1.1.4'
N N 0.0061 0.0033 'International Tables Vol C Tables 4.2.6.8 and 6.1.1.4'
O O 0.0106 0.0060 'International Tables Vol C Tables 4.2.6.8 and 6.1.1.4'
K K 0.2009 0.2494 'International Tables Vol C Tables 4.2.6.8 and 6.1.1.4'
Mn Mn 0.3368 0.7283 'International Tables Vol C Tables 4.2.6.8 and 6.1.1.4'

loop_
_geom_angle_atom_site_label_1
_geom_angle_atom_site_label_2
_geom_angle_atom_site_label_3
_geom_angle
_geom_angle_site_symmetry_1
_geom_angle_site_symmetry_3
_geom_angle_publ_flag
O2 Mn1 O1 130.69(14) . . ?
O2 Mn1 O3 90.93(14) . . ?
O1 Mn1 O3 54.65(14) . . ?
O2 Mn1 O4 135.33(13) . . ?
O1 Mn1 O4 91.39(14) . . ?
O3 Mn1 O4 131.14(14) . . ?
O2 Mn1 O6 86.89(14) . . ?
O1 Mn1 O6 63.02(14) . . ?
O3 Mn1 O6 91.29(14) . . ?
O4 Mn1 O6 103.76(14) . . ?
O2 Mn1 O5 104.04(14) . . ?
O1 Mn1 O5 90.35(13) . . ?
O3 Mn1 O5 62.10(14) . . ?
O4 Mn1 O5 87.46(14) . . ?
O6 Mn1 O5 150.90(14) . . ?
C1 O2 Mn1 132.3(3) . . ?
C15 O4 Mn1 132.5(3) . . ?
C1 O5 Mn1 130.4(3) 1_545 . ?
C15 O6 Mn1 129.6(3) 1_655 . ?
C22 O9 C19 119.8(7) . . ?
C5 O11 C8 119.5(7) . . ?
C12 C11 C10 120.8(8) . . ?
C12 C11 C14 121.3(8) . . ?
C10 C11 C14 117.9(7) . . ?
C8 C13 C12 119.9(7) . . ?
C13 C8 C9 122.1(7) . . ?
C13 C8 O11 122.7(7) . . ?
C9 C8 O11 115.1(6) . . ?
O4 C15 O6 125.3(4) . 1_455 ?
O4 C15 C16 119.2(4) . . ?
O6 C15 C16 115.5(4) 1_455 . ?
C17 C16 C21 113.4(6) . . ?
C17 C16 C15 127.3(6) . . ?
C21 C16 C15 119.0(5) . . ?
C11 C12 C13 119.1(8) . . ?
C21 C20 C19 117.9(5) . . ?
C8 C9 C10 118.5(7) . . ?
O2 C1 O5 125.8(4) . 1_565 ?
O2 C1 C2 118.0(4) . . ?
O5 C1 C2 116.1(4) 1_565 . ?
C20 C21 C16 120.1(5) . . ?
C3 C2 C7 112.5(10) . . ?
C3 C2 C1 129.5(10) . . ?
C7 C2 C1 117.8(5) . . ?
C9 C10 C11 119.5(7) . . ?
O8 C14 O7 124.7(6) . . ?
O8 C14 C11 121.1(7) . . ?
O7 C14 C11 114.1(7) . . ?
C6 C7 C2 119.5(5) . . ?
C7 C6 C5 116.5(6) . . ?
C5 C4 C3 112.1(10) . . ?
O9 C22 C23 116.2(8) . . ?
O9 C22 C27 125.6(6) . . ?
C23 C22 C27 118.2(8) . . ?
C26 C25 C24 117.4(7) . . ?
C26 C25 C28 119.2(7) . . ?
C24 C25 C28 123.2(6) . . ?
C26 C27 C22 121.5(7) . . ?
C27 C26 C25 120.5(8) . . ?
C22 C23 C24 120.0(8) . . ?
C18 C19 O9 135.4(11) . . ?
C18 C19 C20 115.9(8) . . ?
O9 C19 C20 106.1(9) . . ?
O12 C28 O10 120.4(8) . . ?
O12 C28 C25 122.2(7) . . ?
O10 C28 C25 117.3(7) . . ?
C23 C24 C25 122.4(7) . . ?
C19 C18 C17 113.3(9) . . ?
C16 C17 C18 137.8(8) . . ?
C4 C5 O11 135.3(13) . . ?
C4 C5 C6 116.3(9) . . ?
O11 C5 C6 105.5(11) . . ?
C2 C3 C4 141.7(14) . . ?

loop_
_geom_bond_atom_site_label_1
_geom_bond_atom_site_label_2
_geom_bond_distance
_geom_bond_site_symmetry_2
_geom_bond_publ_flag
Mn1 O2 2.091(4) . ?
Mn1 O1 2.092(3) . ?
Mn1 O3 2.118(3) . ?
Mn1 O4 2.119(4) . ?
Mn1 O6 2.148(4) . ?
Mn1 O5 2.149(4) . ?
O2 C1 1.257(6) . ?
O4 C15 1.268(6) . ?
O5 C1 1.304(6) 1_545 ?
O6 C15 1.284(6) 1_655 ?
O7 C14 1.355(11) . ?
O8 C14 1.204(10) . ?
O9 C22 1.353(10) . ?
O9 C19 1.380(8) . ?
O10 C28 1.324(10) . ?
O11 C5 1.303(11) . ?
O11 C8 1.429(8) . ?
O12 C28 1.238(11) . ?
C11 C12 1.370(11) . ?
C11 C10 1.408(12) . ?
C11 C14 1.507(10) . ?
C13 C8 1.368(11) . ?
C13 C12 1.412(11) . ?
C8 C9 1.378(10) . ?
C15 O6 1.284(6) 1_455 ?
C15 C16 1.495(7) . ?
C16 C17 1.093(13) . ?
C16 C21 1.413(7) . ?
C20 C21 1.368(8) . ?
C20 C19 1.643(17) . ?
C9 C10 1.407(11) . ?
C1 O5 1.304(6) 1_565 ?
C1 C2 1.491(7) . ?
C2 C3 1.052(16) . ?
C2 C7 1.437(8) . ?
C7 C6 1.380(8) . ?
C6 C5 1.65(2) . ?
C4 C5 1.239(14) . ?
C4 C3 1.492(16) . ?
C22 C23 1.381(11) . ?
C22 C27 1.423(13) . ?
C25 C26 1.401(10) . ?
C25 C24 1.405(11) . ?
C25 C28 1.467(11) . ?
C27 C26 1.373(13) . ?
C23 C24 1.382(12) . ?
C19 C18 1.217(14) . ?
C18 C17 1.531(10) . ?
